data_4500046
loop_
_publ_author_name
'Emilie Voisin'
'Thierry Maris'
'James D. Wuest'

_publ_section_title
;
 Crystal Structures of Spiroborates Derived from 2,2'-Dihydroxybiphenyl
;
_journal_name_full 'Cryst. Growth & Design'
_journal_page_first 308
_journal_page_last 318
_journal_paper_doi 10.1021/cg700803k
_journal_volume 8
_journal_year 2008
_chemical_absolute_configuration rmad
_chemical_compound_source 'Synthesized by the authors. See text'
_chemical_formula_moiety 'C24 H16 B O4, C8 H12 N, 2(C H4 O)'
_chemical_formula_sum 'C34 H36 B N O6'
_chemical_formula_weight 565.45
_chemical_name_systematic
; 
 ? 
;
_space_group_IT_number 3
_symmetry_cell_setting monoclinic
_symmetry_space_group_name_Hall 'P 2y'
_symmetry_space_group_name_H-M 'P 1 2 1'
_atom_sites_solution_hydrogens geom
_atom_sites_solution_primary direct
_atom_sites_solution_secondary difmap
_audit_creation_method SHELXL-97
_cell_angle_alpha 90.00
_cell_angle_beta 104.137(1)
_cell_angle_gamma 90.00
_cell_formula_units_Z 4
_cell_length_a 14.5833(3)
_cell_length_b 12.0045(2)
_cell_length_c 17.6323(3)
_cell_measurement_reflns_used 20798
_cell_measurement_temperature 200(2)
_cell_measurement_theta_max 68.75
_cell_measurement_theta_min 2.58
_cell_volume 2993.32(10)
_computing_cell_refinement 'SMART (Bruker, 2003)'
_computing_data_collection 'SMART (Bruker, 2003)'
_computing_data_reduction 'SAINT (Bruker, 2004)'
_computing_molecular_graphics 'SHELXTL (Bruker, 1997)'
_computing_publication_material 'UdMX (local program)'
_computing_structure_refinement 'SHELXL97 (Sheldrick, 1997)'
_computing_structure_solution 'SHELXS97 (Sheldrick, 1997)'
_diffrn_ambient_temperature 200(2)
_diffrn_detector_area_resol_mean 5.5
_diffrn_measured_fraction_theta_full 0.990
_diffrn_measured_fraction_theta_max 0.990
_diffrn_measurement_device_type 'Bruker Smart 6000'
_diffrn_measurement_method \w
_diffrn_radiation_monochromator 'Montel 200 optics'
_diffrn_radiation_source 'Rotating Anode'
_diffrn_radiation_type CuK\a
_diffrn_radiation_wavelength 1.54178
_diffrn_reflns_av_R_equivalents 0.026
_diffrn_reflns_av_sigmaI/netI 0.0200
_diffrn_reflns_limit_h_max 17
_diffrn_reflns_limit_h_min -17
_diffrn_reflns_limit_k_max 14
_diffrn_reflns_limit_k_min -14
_diffrn_reflns_limit_l_max 21
_diffrn_reflns_limit_l_min -21
_diffrn_reflns_number 40206
_diffrn_reflns_theta_full 68.79
_diffrn_reflns_theta_max 68.79
_diffrn_reflns_theta_min 2.58
_diffrn_standards_decay_% -0.27
_diffrn_standards_number 267
_exptl_absorpt_coefficient_mu 0.684
_exptl_absorpt_correction_T_max 0.9000
_exptl_absorpt_correction_T_min 0.8600
_exptl_absorpt_correction_type multi-scan
_exptl_absorpt_process_details 'Sadabs (Sheldrick,1996)'
_exptl_crystal_colour Colorless
_exptl_crystal_density_diffrn 1.255
_exptl_crystal_density_method 'not measured'
_exptl_crystal_description block
_exptl_crystal_F_000 1200
_exptl_crystal_size_max 0.20
_exptl_crystal_size_mid 0.17
_exptl_crystal_size_min 0.14
_refine_diff_density_max 0.276
_refine_diff_density_min -0.255
_refine_diff_density_rms 0.051
_refine_ls_abs_structure_details 'Flack H D (1983), XXXX Friedel Pairs'
_refine_ls_abs_structure_Flack 0.06(14)
_refine_ls_extinction_coef 0.00104(15)
_refine_ls_extinction_expression Fc^*^=kFc[1+0.001xFc^2^\l^3^/sin(2\q)]^-1/4^
_refine_ls_extinction_method SHELXL
_refine_ls_goodness_of_fit_ref 1.058
_refine_ls_hydrogen_treatment constr
_refine_ls_matrix_type full
_refine_ls_number_parameters 772
_refine_ls_number_reflns 10427
_refine_ls_number_restraints 1
_refine_ls_restrained_S_all 1.058
_refine_ls_R_factor_all 0.0471
_refine_ls_R_factor_gt 0.0443
_refine_ls_shift/su_max 0.000
_refine_ls_shift/su_mean 0.000
_refine_ls_structure_factor_coef Fsqd
_refine_ls_weighting_details 'calc w=1/[\s^2^(Fo^2^)+(0.0902P)^2^+0.2564P] where P=(Fo^2^+2Fc^2^)/3'
_refine_ls_weighting_scheme calc
_refine_ls_wR_factor_gt 0.1251
_refine_ls_wR_factor_ref 0.1297
_reflns_number_gt 9616
_reflns_number_total 10427
_reflns_threshold_expression I>2\s(I)
_cod_data_source_file deposit.cif
_cod_data_source_block jiw993
_cod_original_sg_symbol_H-M P2
_cod_database_code 4500046

loop_
_symmetry_equiv_pos_as_xyz
'x, y, z'
'-x, y, -z'

loop_
_atom_site_label
_atom_site_type_symbol
_atom_site_fract_x
_atom_site_fract_y
_atom_site_fract_z
_atom_site_U_iso_or_equiv
_atom_site_adp_type
_atom_site_occupancy
_atom_site_symmetry_multiplicity
_atom_site_calc_flag
_atom_site_refinement_flags
B1 B 0.5000 0.9723(3) 0.0000 0.0323(6) Uani 1 2 d S
O1 O 0.58409(8) 1.03959(11) 0.03196(7) 0.0357(3) Uani 1 1 d .
O2 O 0.49221(8) 0.90355(11) 0.06697(6) 0.0346(3) Uani 1 1 d .
C10 C 0.60178(13) 1.13171(16) -0.00848(10) 0.0344(4) Uani 1 1 d .
C11 C 0.54234(13) 1.22448(17) -0.01656(10) 0.0365(4) Uani 1 1 d .
C12 C 0.56524(15) 1.31800(19) -0.05490(11) 0.0433(5) Uani 1 1 d .
H12 H 0.5247 1.3811 -0.0621 0.052 Uiso 1 1 calc R
C13 C 0.64717(16) 1.3206(2) -0.08305(12) 0.0483(5) Uani 1 1 d .
H13 H 0.6621 1.3848 -0.1092 0.058 Uiso 1 1 calc R
C14 C 0.70606(14) 1.22852(19) -0.07235(11) 0.0437(5) Uani 1 1 d .
H14 H 0.7622 1.2301 -0.0906 0.052 Uiso 1 1 calc R
C15 C 0.68407(13) 1.13466(19) -0.03554(10) 0.0398(4) Uani 1 1 d .
H15 H 0.7249 1.0719 -0.0286 0.048 Uiso 1 1 calc R
C20 C 0.43327(12) 0.81304(17) 0.05410(9) 0.0330(4) Uani 1 1 d .
C21 C 0.45634(12) 0.71937(17) 0.01465(9) 0.0349(4) Uani 1 1 d .
C22 C 0.39679(15) 0.62769(18) 0.00537(11) 0.0423(5) Uani 1 1 d .
H22 H 0.4108 0.5643 -0.0220 0.051 Uiso 1 1 calc R
C23 C 0.31693(15) 0.6265(2) 0.03534(12) 0.0483(5) Uani 1 1 d .
H23 H 0.2773 0.5626 0.0288 0.058 Uiso 1 1 calc R
C24 C 0.29553(14) 0.71908(19) 0.07490(11) 0.0448(5) Uani 1 1 d .
H24 H 0.2412 0.7188 0.0956 0.054 Uiso 1 1 calc R
C25 C 0.35387(14) 0.81248(19) 0.08422(10) 0.0407(4) Uani 1 1 d .
H25 H 0.3392 0.8759 0.1113 0.049 Uiso 1 1 calc R
B2 B 0.0000 0.1159(3) 0.5000 0.0324(6) Uani 1 2 d S
O3 O 0.00676(8) 0.18372(11) 0.43255(6) 0.0347(3) Uani 1 1 d .
O4 O 0.08459(8) 0.04801(11) 0.53074(7) 0.0335(3) Uani 1 1 d .
C30 C 0.06585(13) 0.27450(17) 0.44522(10) 0.0345(4) Uani 1 1 d .
C31 C 0.04355(12) 0.36680(17) 0.48521(10) 0.0358(4) Uani 1 1 d .
C32 C 0.10382(14) 0.45968(19) 0.49501(12) 0.0435(5) Uani 1 1 d .
H32 H 0.0900 0.5230 0.5226 0.052 Uiso 1 1 calc R
C33 C 0.18291(15) 0.4600(2) 0.46507(12) 0.0476(5) Uani 1 1 d .
H33 H 0.2234 0.5231 0.4721 0.057 Uiso 1 1 calc R
C34 C 0.20306(14) 0.3680(2) 0.42474(11) 0.0470(5) Uani 1 1 d .
H34 H 0.2573 0.3684 0.4039 0.056 Uiso 1 1 calc R
C35 C 0.14511(14) 0.27557(19) 0.41449(10) 0.0401(4) Uani 1 1 d .
H35 H 0.1593 0.2128 0.3865 0.048 Uiso 1 1 calc R
C40 C 0.10143(12) -0.04406(16) 0.49030(10) 0.0337(4) Uani 1 1 d .
C41 C 0.04147(12) -0.13709(17) 0.48263(10) 0.0355(4) Uani 1 1 d .
C42 C 0.06438(14) -0.2307(2) 0.44404(12) 0.0439(5) Uani 1 1 d .
H42 H 0.0232 -0.2932 0.4364 0.053 Uiso 1 1 calc R
C43 C 0.14516(15) -0.2349(2) 0.41670(12) 0.0489(5) Uani 1 1 d .
H43 H 0.1591 -0.2995 0.3905 0.059 Uiso 1 1 calc R
C44 C 0.20597(15) -0.1441(2) 0.42762(12) 0.0474(5) Uani 1 1 d .
H44 H 0.2628 -0.1474 0.4105 0.057 Uiso 1 1 calc R
C45 C 0.18365(13) -0.04840(18) 0.46367(11) 0.0394(4) Uani 1 1 d .
H45 H 0.2246 0.0142 0.4702 0.047 Uiso 1 1 calc R
B3 B 0.5000 -0.0563(3) 0.5000 0.0353(6) Uani 1 2 d S
O5 O 0.41356(9) 0.01027(12) 0.47716(8) 0.0408(3) Uani 1 1 d .
O6 O 0.51842(9) -0.12462(11) 0.43586(7) 0.0374(3) Uani 1 1 d .
C50 C 0.41121(13) 0.10200(18) 0.43222(12) 0.0420(5) Uani 1 1 d .
C51 C 0.46780(15) 0.19531(19) 0.46054(13) 0.0473(5) Uani 1 1 d .
C52 C 0.45971(18) 0.2887(2) 0.41137(16) 0.0594(7) Uani 1 1 d .
H52 H 0.4987 0.3517 0.4286 0.071 Uiso 1 1 calc R
C53 C 0.3970(2) 0.2919(2) 0.33883(17) 0.0671(8) Uani 1 1 d .
H53 H 0.3934 0.3560 0.3066 0.081 Uiso 1 1 calc R
C54 C 0.33923(19) 0.2005(2) 0.31343(15) 0.0623(7) Uani 1 1 d .
H54 H 0.2947 0.2025 0.2641 0.075 Uiso 1 1 calc R
C55 C 0.34657(16) 0.1066(2) 0.35996(12) 0.0502(5) Uani 1 1 d .
H55 H 0.3068 0.0444 0.3423 0.060 Uiso 1 1 calc R
C60 C 0.46295(13) -0.21557(17) 0.41132(10) 0.0359(4) Uani 1 1 d .
C61 C 0.46764(13) -0.30854(18) 0.46041(10) 0.0369(4) Uani 1 1 d .
C62 C 0.41118(14) -0.40054(19) 0.43151(12) 0.0439(5) Uani 1 1 d .
H62 H 0.4122 -0.4637 0.4642 0.053 Uiso 1 1 calc R
C63 C 0.35402(15) -0.4018(2) 0.35666(12) 0.0491(5) Uani 1 1 d .
H63 H 0.3152 -0.4646 0.3386 0.059 Uiso 1 1 calc R
C64 C 0.35318(15) -0.3112(2) 0.30770(12) 0.0493(5) Uani 1 1 d .
H64 H 0.3156 -0.3131 0.2554 0.059 Uiso 1 1 calc R
C65 C 0.40710(14) -0.2181(2) 0.33506(11) 0.0437(5) Uani 1 1 d .
H65 H 0.4060 -0.1558 0.3017 0.052 Uiso 1 1 calc R
B4 B 0.0000 0.1371(3) 0.0000 0.0372(7) Uani 1 2 d S
O7 O -0.01730(9) 0.20640(12) 0.06438(7) 0.0382(3) Uani 1 1 d .
O8 O 0.08636(8) 0.07152(12) 0.02214(7) 0.0386(3) Uani 1 1 d .
C70 C 0.03755(13) 0.29805(17) 0.08883(10) 0.0365(4) Uani 1 1 d .
C71 C 0.03245(13) 0.39069(17) 0.03954(11) 0.0376(4) Uani 1 1 d .
C72 C 0.08825(15) 0.4832(2) 0.06827(12) 0.0458(5) Uani 1 1 d .
H72 H 0.0869 0.5463 0.0355 0.055 Uiso 1 1 calc R
C73 C 0.14540(15) 0.4849(2) 0.14350(13) 0.0506(5) Uani 1 1 d .
H73 H 0.1835 0.5482 0.1617 0.061 Uiso 1 1 calc R
C74 C 0.14690(16) 0.3945(2) 0.19211(12) 0.0503(5) Uani 1 1 d .
H74 H 0.1847 0.3963 0.2443 0.060 Uiso 1 1 calc R
C75 C 0.09324(15) 0.30092(19) 0.16477(11) 0.0432(5) Uani 1 1 d .
H75 H 0.0946 0.2385 0.1982 0.052 Uiso 1 1 calc R
C80 C 0.08820(14) -0.02037(18) 0.06782(11) 0.0409(5) Uani 1 1 d .
C81 C 0.03190(14) -0.11311(18) 0.03992(12) 0.0441(5) Uani 1 1 d .
C82 C 0.03821(17) -0.2061(2) 0.08908(15) 0.0558(6) Uani 1 1 d .
H82 H -0.0003 -0.2694 0.0715 0.067 Uiso 1 1 calc R
C83 C 0.09939(18) -0.2074(2) 0.16260(15) 0.0617(7) Uani 1 1 d .
H83 H 0.1017 -0.2705 0.1955 0.074 Uiso 1 1 calc R
C84 C 0.15676(18) -0.1176(2) 0.18801(14) 0.0592(6) Uani 1 1 d .
H84 H 0.2002 -0.1196 0.2378 0.071 Uiso 1 1 calc R
C85 C 0.15143(15) -0.0233(2) 0.14080(12) 0.0496(5) Uani 1 1 d .
H85 H 0.1911 0.0389 0.1586 0.060 Uiso 1 1 calc R
C90 C 0.65199(14) 0.7126(2) 0.28968(11) 0.0467(5) Uani 1 1 d .
C91 C 0.59880(18) 0.6809(2) 0.21775(13) 0.0635(6) Uani 1 1 d .
H91 H 0.5926 0.7299 0.1745 0.076 Uiso 1 1 calc R
C92 C 0.5544(2) 0.5795(3) 0.20738(17) 0.0808(9) Uani 1 1 d .
H92 H 0.5158 0.5599 0.1576 0.097 Uiso 1 1 calc R
C93 C 0.5655(2) 0.5060(3) 0.26882(19) 0.0785(8) Uani 1 1 d .
H93 H 0.5382 0.4338 0.2608 0.094 Uiso 1 1 calc R
C94 C 0.6159(3) 0.5374(3) 0.34116(19) 0.0895(10) Uani 1 1 d .
H94 H 0.6221 0.4881 0.3843 0.107 Uiso 1 1 calc R
C95 C 0.6581(2) 0.6413(3) 0.35173(15) 0.0782(8) Uani 1 1 d .
H95 H 0.6917 0.6637 0.4026 0.094 Uiso 1 1 calc R
C96 C 0.70108(14) 0.82386(19) 0.29931(11) 0.0488(5) Uani 1 1 d .
H96 H 0.6981 0.8536 0.2458 0.059 Uiso 1 1 calc R
N97 N 0.65039(13) 0.90519(17) 0.33945(10) 0.0475(4) Uani 1 1 d .
H97A H 0.5946 0.9250 0.3063 0.071 Uiso 1 1 calc R
H97B H 0.6869 0.9668 0.3534 0.071 Uiso 1 1 calc R
H97C H 0.6389 0.8730 0.3829 0.071 Uiso 1 1 calc R
C97 C 0.80374(16) 0.8181(3) 0.34219(18) 0.0782(8) Uani 1 1 d .
H97D H 0.8091 0.7896 0.3952 0.117 Uiso 1 1 calc R
H97E H 0.8316 0.8927 0.3451 0.117 Uiso 1 1 calc R
H97F H 0.8373 0.7682 0.3142 0.117 Uiso 1 1 calc R
C100 C 0.83783(15) 0.3739(2) 0.17955(11) 0.0477(5) Uani 1 1 d .
C101 C 0.8377(2) 0.4644(3) 0.13354(15) 0.0754(8) Uani 1 1 d .
H101 H 0.8040 0.4616 0.0802 0.090 Uiso 1 1 calc R
C102 C 0.8858(3) 0.5607(3) 0.1626(2) 0.0939(10) Uani 1 1 d .
H102 H 0.8844 0.6229 0.1290 0.113 Uiso 1 1 calc R
C103 C 0.9348(2) 0.5675(3) 0.23851(18) 0.0767(8) Uani 1 1 d .
H103 H 0.9656 0.6346 0.2590 0.092 Uiso 1 1 calc R
C104 C 0.9388(2) 0.4754(3) 0.28470(18) 0.0836(9) Uani 1 1 d .
H104 H 0.9754 0.4774 0.3373 0.100 Uiso 1 1 calc R
C105 C 0.8905(2) 0.3795(2) 0.25599(15) 0.0754(8) Uani 1 1 d .
H105 H 0.8935 0.3165 0.2892 0.090 Uiso 1 1 calc R
C106 C 0.78151(13) 0.27160(19) 0.14602(11) 0.0481(4) Uani 1 1 d .
H106 H 0.7505 0.2870 0.0899 0.058 Uiso 1 1 calc R
N107 N 0.84503(11) 0.17299(16) 0.14904(9) 0.0417(4) Uani 1 1 d .
H10A H 0.8827 0.1836 0.1155 0.063 Uiso 1 1 calc R
H10B H 0.8094 0.1107 0.1350 0.063 Uiso 1 1 calc R
H10C H 0.8816 0.1647 0.1985 0.063 Uiso 1 1 calc R
C107 C 0.70446(17) 0.2416(3) 0.18727(15) 0.0665(7) Uani 1 1 d .
H10D H 0.7335 0.2222 0.2418 0.100 Uiso 1 1 calc R
H10E H 0.6682 0.1779 0.1609 0.100 Uiso 1 1 calc R
H10F H 0.6621 0.3054 0.1856 0.100 Uiso 1 1 calc R
O110 O 0.25247(10) 0.10934(15) 0.63169(8) 0.0502(4) Uani 1 1 d .
H110 H 0.1988 0.0980 0.6020 0.075 Uiso 1 1 calc R
C110 C 0.29635(18) 0.1993(3) 0.60255(13) 0.0644(7) Uani 1 1 d .
H11A H 0.2552 0.2649 0.5966 0.097 Uiso 1 1 calc R
H11B H 0.3073 0.1791 0.5516 0.097 Uiso 1 1 calc R
H11C H 0.3569 0.2162 0.6392 0.097 Uiso 1 1 calc R
O120 O 0.74728(10) 0.96601(15) 0.13324(8) 0.0529(4) Uani 1 1 d .
H120 H 0.6952 0.9772 0.1011 0.079 Uiso 1 1 calc R
C120 C 0.79128(17) 0.8708(3) 0.11016(15) 0.0659(7) Uani 1 1 d .
H12A H 0.8142 0.8887 0.0638 0.099 Uiso 1 1 calc R
H12B H 0.7454 0.8098 0.0979 0.099 Uiso 1 1 calc R
H12C H 0.8446 0.8481 0.1529 0.099 Uiso 1 1 calc R
O130 O -0.04719(17) 0.09649(19) 0.28704(9) 0.0848(7) Uani 1 1 d .
H130 H -0.0295 0.1186 0.3335 0.127 Uiso 1 1 calc R
C130 C 0.0040(2) 0.0061(3) 0.27701(14) 0.0723(8) Uani 1 1 d .
H13A H 0.0715 0.0237 0.2937 0.109 Uiso 1 1 calc R
H13B H -0.0121 -0.0152 0.2217 0.109 Uiso 1 1 calc R
H13C H -0.0104 -0.0559 0.3084 0.109 Uiso 1 1 calc R
O140 O 0.51225(19) 0.98072(17) 0.21649(10) 0.0869(7) Uani 1 1 d .
H140 H 0.5176 0.9661 0.1712 0.130 Uiso 1 1 calc R
C140 C 0.4928(2) 1.0893(3) 0.22125(15) 0.0773(8) Uani 1 1 d .
H14A H 0.5059 1.1115 0.2763 0.116 Uiso 1 1 calc R
H14B H 0.4259 1.1026 0.1963 0.116 Uiso 1 1 calc R
H14C H 0.5322 1.1331 0.1946 0.116 Uiso 1 1 calc R

loop_
_atom_site_aniso_label
_atom_site_aniso_U_11
_atom_site_aniso_U_22
_atom_site_aniso_U_33
_atom_site_aniso_U_23
_atom_site_aniso_U_13
_atom_site_aniso_U_12
B1 0.0340(15) 0.0318(16) 0.0316(12) 0.000 0.0091(10) 0.000
O1 0.0332(6) 0.0328(7) 0.0402(6) 0.0035(5) 0.0075(5) -0.0011(6)
O2 0.0390(7) 0.0318(7) 0.0343(6) -0.0023(5) 0.0114(5) -0.0043(6)
C10 0.0333(9) 0.0330(10) 0.0363(8) -0.0011(8) 0.0073(7) -0.0039(8)
C11 0.0384(10) 0.0344(11) 0.0366(9) -0.0024(8) 0.0088(7) -0.0037(8)
C12 0.0495(11) 0.0326(11) 0.0492(10) 0.0033(9) 0.0147(9) 0.0009(10)
C13 0.0555(12) 0.0426(12) 0.0499(11) 0.0040(10) 0.0187(9) -0.0116(11)
C14 0.0410(10) 0.0499(13) 0.0437(10) -0.0028(9) 0.0171(8) -0.0086(10)
C15 0.0357(10) 0.0434(12) 0.0406(9) -0.0030(9) 0.0101(7) -0.0028(9)
C20 0.0352(9) 0.0325(10) 0.0307(8) 0.0006(7) 0.0067(7) -0.0024(8)
C21 0.0387(10) 0.0343(11) 0.0316(8) 0.0029(7) 0.0082(7) -0.0009(8)
C22 0.0514(12) 0.0336(11) 0.0430(9) -0.0016(8) 0.0136(8) -0.0039(9)
C23 0.0479(12) 0.0473(13) 0.0495(11) 0.0023(10) 0.0117(9) -0.0138(10)
C24 0.0426(10) 0.0484(13) 0.0461(10) 0.0034(9) 0.0160(8) -0.0084(10)
C25 0.0428(10) 0.0435(12) 0.0387(9) -0.0015(9) 0.0154(8) -0.0027(9)
B2 0.0342(15) 0.0316(16) 0.0317(12) 0.000 0.0089(11) 0.000
O3 0.0423(7) 0.0329(7) 0.0297(5) -0.0004(5) 0.0100(5) -0.0041(6)
O4 0.0320(6) 0.0312(7) 0.0371(6) -0.0017(5) 0.0080(5) 0.0004(5)
C30 0.0385(9) 0.0338(10) 0.0309(8) 0.0055(7) 0.0078(7) 0.0010(9)
C31 0.0384(10) 0.0334(11) 0.0357(8) 0.0033(8) 0.0091(7) 0.0008(8)
C32 0.0477(11) 0.0356(12) 0.0485(10) -0.0009(9) 0.0141(9) -0.0041(9)
C33 0.0456(11) 0.0427(13) 0.0559(11) 0.0031(10) 0.0154(9) -0.0107(10)
C34 0.0406(10) 0.0560(14) 0.0488(10) 0.0080(10) 0.0196(8) 0.0003(10)
C35 0.0448(10) 0.0404(11) 0.0382(9) 0.0039(8) 0.0163(8) 0.0045(10)
C40 0.0342(9) 0.0341(10) 0.0329(8) 0.0028(7) 0.0082(7) 0.0027(8)
C41 0.0362(9) 0.0332(11) 0.0371(9) 0.0017(8) 0.0091(7) 0.0033(8)
C42 0.0452(11) 0.0364(11) 0.0515(10) -0.0010(9) 0.0142(9) 0.0042(10)
C43 0.0534(12) 0.0415(12) 0.0563(11) -0.0030(10) 0.0217(10) 0.0124(11)
C44 0.0426(11) 0.0527(14) 0.0516(11) 0.0030(10) 0.0206(8) 0.0120(11)
C45 0.0353(9) 0.0411(11) 0.0431(9) 0.0045(9) 0.0122(7) 0.0015(9)
B3 0.0348(15) 0.0294(16) 0.0447(15) 0.000 0.0158(12) 0.000
O5 0.0370(7) 0.0330(8) 0.0555(7) 0.0068(6) 0.0175(6) 0.0002(6)
O6 0.0430(7) 0.0328(7) 0.0411(6) -0.0018(6) 0.0191(5) -0.0052(6)
C50 0.0370(10) 0.0348(11) 0.0608(11) 0.0060(9) 0.0245(9) 0.0056(9)
C51 0.0448(11) 0.0324(11) 0.0739(13) 0.0050(10) 0.0323(10) 0.0062(9)
C52 0.0579(14) 0.0354(13) 0.0982(18) 0.0107(12) 0.0442(14) 0.0069(11)
C53 0.0754(17) 0.0514(17) 0.0896(18) 0.0293(14) 0.0492(15) 0.0254(14)
C54 0.0637(15) 0.0626(17) 0.0676(13) 0.0198(13) 0.0292(11) 0.0218(14)
C55 0.0488(12) 0.0472(13) 0.0581(12) 0.0086(10) 0.0201(9) 0.0106(11)
C60 0.0362(9) 0.0339(11) 0.0417(9) -0.0035(8) 0.0177(7) -0.0007(8)
C61 0.0377(9) 0.0332(11) 0.0429(9) -0.0017(8) 0.0158(8) 0.0037(9)
C62 0.0461(11) 0.0334(11) 0.0536(11) -0.0020(9) 0.0148(9) -0.0040(9)
C63 0.0489(12) 0.0428(13) 0.0564(11) -0.0107(10) 0.0141(9) -0.0074(11)
C64 0.0481(11) 0.0538(14) 0.0453(10) -0.0089(11) 0.0098(8) -0.0022(11)
C65 0.0475(11) 0.0450(12) 0.0415(9) 0.0004(9) 0.0164(8) 0.0025(10)
B4 0.0412(17) 0.0325(17) 0.0414(15) 0.000 0.0169(12) 0.000
O7 0.0437(7) 0.0344(7) 0.0414(6) -0.0024(6) 0.0200(5) -0.0051(6)
O8 0.0353(7) 0.0324(7) 0.0504(7) 0.0046(6) 0.0152(5) 0.0003(6)
C70 0.0362(9) 0.0361(12) 0.0413(9) -0.0032(8) 0.0173(7) 0.0005(8)
C71 0.0368(10) 0.0316(11) 0.0483(10) -0.0034(9) 0.0181(8) -0.0011(8)
C72 0.0469(11) 0.0354(12) 0.0575(12) -0.0017(9) 0.0173(9) -0.0032(10)
C73 0.0476(12) 0.0434(13) 0.0604(12) -0.0107(11) 0.0125(10) -0.0086(11)
C74 0.0525(12) 0.0508(14) 0.0460(10) -0.0090(10) 0.0091(9) -0.0002(11)
C75 0.0482(11) 0.0413(12) 0.0423(9) -0.0009(9) 0.0152(8) -0.0007(10)
C80 0.0402(10) 0.0380(12) 0.0506(10) 0.0059(9) 0.0226(8) 0.0080(9)
C81 0.0424(11) 0.0333(11) 0.0633(12) 0.0021(9) 0.0259(9) 0.0052(9)
C82 0.0577(13) 0.0374(13) 0.0824(15) 0.0141(11) 0.0366(12) 0.0092(11)
C83 0.0687(16) 0.0476(16) 0.0795(16) 0.0248(13) 0.0383(13) 0.0203(13)
C84 0.0658(15) 0.0598(16) 0.0574(12) 0.0155(12) 0.0255(11) 0.0254(14)
C85 0.0468(11) 0.0506(14) 0.0549(11) 0.0046(10) 0.0191(9) 0.0065(11)
C90 0.0462(10) 0.0542(12) 0.0412(9) -0.0022(9) 0.0133(8) -0.0010(9)
C91 0.0698(14) 0.0641(16) 0.0504(11) 0.0009(11) 0.0028(10) -0.0081(12)
C92 0.0906(19) 0.077(2) 0.0680(15) -0.0135(15) 0.0069(14) -0.0250(17)
C93 0.0890(19) 0.0564(17) 0.103(2) -0.0152(15) 0.0476(17) -0.0192(15)
C94 0.124(3) 0.072(2) 0.0775(19) 0.0184(16) 0.0339(18) -0.011(2)
C95 0.101(2) 0.077(2) 0.0508(13) 0.0042(13) 0.0086(13) -0.0146(17)
C96 0.0481(10) 0.0613(13) 0.0389(9) -0.0073(9) 0.0139(8) -0.0054(9)
N97 0.0488(10) 0.0504(11) 0.0455(8) -0.0020(8) 0.0157(7) -0.0069(8)
C97 0.0488(12) 0.090(2) 0.0930(18) -0.0386(17) 0.0112(12) -0.0039(13)
C100 0.0545(11) 0.0493(12) 0.0413(9) 0.0022(9) 0.0157(8) 0.0129(9)
C101 0.100(2) 0.0703(18) 0.0548(14) 0.0172(13) 0.0160(13) 0.0018(16)
C102 0.127(3) 0.064(2) 0.099(2) 0.0250(17) 0.043(2) -0.005(2)
C103 0.090(2) 0.0546(17) 0.091(2) -0.0107(15) 0.0341(16) -0.0053(15)
C104 0.100(2) 0.068(2) 0.0721(17) -0.0078(14) 0.0012(15) -0.0005(17)
C105 0.113(2) 0.0497(14) 0.0527(12) 0.0040(11) -0.0015(13) 0.0003(14)
C106 0.0473(10) 0.0597(12) 0.0357(9) 0.0016(8) 0.0070(7) 0.0091(9)
N107 0.0429(9) 0.0472(10) 0.0362(7) -0.0014(7) 0.0117(6) -0.0025(8)
C107 0.0547(12) 0.0802(18) 0.0707(14) -0.0097(13) 0.0269(11) 0.0010(12)
O110 0.0412(7) 0.0547(10) 0.0509(7) -0.0009(7) 0.0040(6) -0.0025(7)
C110 0.0624(14) 0.0791(18) 0.0494(11) 0.0033(12) 0.0092(10) -0.0165(13)
O120 0.0437(8) 0.0568(10) 0.0535(8) 0.0059(7) 0.0028(6) -0.0014(7)
C120 0.0558(13) 0.0731(17) 0.0646(14) -0.0084(13) 0.0063(10) 0.0066(13)
O130 0.1183(15) 0.0844(14) 0.0374(7) -0.0152(8) -0.0087(8) 0.0472(12)
C130 0.0898(19) 0.078(2) 0.0464(12) -0.0029(12) 0.0102(12) 0.0290(16)
O140 0.1478(19) 0.0586(11) 0.0397(8) -0.0087(7) -0.0052(10) 0.0145(12)
C140 0.098(2) 0.075(2) 0.0606(14) -0.0072(14) 0.0228(14) 0.0260(17)

loop_
_atom_type_symbol
_atom_type_description
_atom_type_scat_dispersion_real
_atom_type_scat_dispersion_imag
_atom_type_scat_source
C C 0.0181 0.0091 'International Tables Vol C Tables 4.2.6.8 and 6.1.1.4'
H H 0.0000 0.0000 'International Tables Vol C Tables 4.2.6.8 and 6.1.1.4'
B B 0.0090 0.0039 'International Tables Vol C Tables 4.2.6.8 and 6.1.1.4'
N N 0.0311 0.0180 'International Tables Vol C Tables 4.2.6.8 and 6.1.1.4'
O O 0.0492 0.0322 'International Tables Vol C Tables 4.2.6.8 and 6.1.1.4'

loop_
_geom_angle_atom_site_label_1
_geom_angle_atom_site_label_2
_geom_angle_atom_site_label_3
_geom_angle_site_symmetry_1
_geom_angle_site_symmetry_3
_geom_angle
_geom_angle_publ_flag
O1 B1 O1 2_655 . 112.9(2) y
O1 B1 O2 2_655 2_655 102.89(7) y
O1 B1 O2 . 2_655 113.48(7) y
O1 B1 O2 2_655 . 113.48(7) y
O1 B1 O2 . . 102.90(7) y
O2 B1 O2 2_655 . 111.6(2) y
C10 O1 B1 . . 119.40(13) y
C20 O2 B1 . . 118.80(13) y
O1 C10 C15 . . 118.94(17) y
O1 C10 C11 . . 120.27(15) y
C15 C10 C11 . . 120.57(18) y
C12 C11 C10 . . 118.41(17) y
C12 C11 C11 . 2_655 120.69(13) y
C10 C11 C11 . 2_655 120.88(12) y
C11 C12 C13 . . 121.1(2) y
C11 C12 H12 . . 119.5 ?
C13 C12 H12 . . 119.5 ?
C14 C13 C12 . . 119.22(19) y
C14 C13 H13 . . 120.4 ?
C12 C13 H13 . . 120.4 ?
C15 C14 C13 . . 120.64(17) y
C15 C14 H14 . . 119.7 ?
C13 C14 H14 . . 119.7 ?
C14 C15 C10 . . 120.0(2) y
C14 C15 H15 . . 120 ?
C10 C15 H15 . . 120 ?
O2 C20 C25 . . 119.29(17) y
O2 C20 C21 . . 120.02(15) y
C25 C20 C21 . . 120.58(18) y
C22 C21 C20 . . 118.34(16) y
C22 C21 C21 . 2_655 121.60(12) y
C20 C21 C21 . 2_655 120.06(12) y
C21 C22 C23 . . 121.43(19) y
C21 C22 H22 . . 119.3 ?
C23 C22 H22 . . 119.3 ?
C24 C23 C22 . . 119.6(2) y
C24 C23 H23 . . 120.2 ?
C22 C23 H23 . . 120.2 ?
C23 C24 C25 . . 119.87(18) y
C23 C24 H24 . . 120.1 ?
C25 C24 H24 . . 120.1 ?
C20 C25 C24 . . 120.13(19) y
C20 C25 H25 . . 119.9 ?
C24 C25 H25 . . 119.9 ?
O3 B2 O3 . 2_556 112.4(2) y
O3 B2 O4 . 2_556 103.07(6) y
O3 B2 O4 2_556 2_556 113.05(7) y
O3 B2 O4 . . 113.05(7) y
O3 B2 O4 2_556 . 103.07(6) y
O4 B2 O4 2_556 . 112.6(2) y
C30 O3 B2 . . 118.25(13) y
C40 O4 B2 . . 119.82(13) y
O3 C30 C35 . . 119.47(17) y
O3 C30 C31 . . 119.89(15) y
C35 C30 C31 . . 120.56(18) y
C30 C31 C32 . . 118.50(17) y
C30 C31 C31 . 2_556 120.17(13) y
C32 C31 C31 . 2_556 121.31(13) y
C33 C32 C31 . . 120.7(2) y
C33 C32 H32 . . 119.6 ?
C31 C32 H32 . . 119.6 ?
C32 C33 C34 . . 119.8(2) y
C32 C33 H33 . . 120.1 ?
C34 C33 H33 . . 120.1 ?
C35 C34 C33 . . 120.61(17) y
C35 C34 H34 . . 119.7 ?
C33 C34 H34 . . 119.7 ?
C34 C35 C30 . . 119.81(19) y
C34 C35 H35 . . 120.1 ?
C30 C35 H35 . . 120.1 ?
O4 C40 C45 . . 119.00(17) y
O4 C40 C41 . . 120.35(15) y
C45 C40 C41 . . 120.36(18) y
C42 C41 C40 . . 118.01(17) y
C42 C41 C41 . 2_556 121.17(13) y
C40 C41 C41 . 2_556 120.77(12) y
C43 C42 C41 . . 121.8(2) y
C43 C42 H42 . . 119.1 ?
C41 C42 H42 . . 119.1 ?
C42 C43 C44 . . 119.7(2) y
C42 C43 H43 . . 120.2 ?
C44 C43 H43 . . 120.2 ?
C43 C44 C45 . . 119.94(17) y
C43 C44 H44 . . 120 ?
C45 C44 H44 . . 120 ?
C44 C45 C40 . . 120.18(19) y
C44 C45 H45 . . 119.9 ?
C40 C45 H45 . . 119.9 ?
O5 B3 O5 2_656 . 113.8(2) y
O5 B3 O6 2_656 . 102.06(7) y
O5 B3 O6 . . 113.50(7) y
O5 B3 O6 2_656 2_656 113.50(7) y
O5 B3 O6 . 2_656 102.06(7) y
O6 B3 O6 . 2_656 112.4(2) y
C50 O5 B3 . . 120.18(14) y
C60 O6 B3 . . 118.92(13) y
O5 C50 C55 . . 119.0(2) y
O5 C50 C51 . . 120.74(19) y
C55 C50 C51 . . 120.1(2) y
C52 C51 C50 . . 117.5(2) y
C52 C51 C51 . 2_656 121.32(17) y
C50 C51 C51 . 2_656 121.13(14) y
C53 C52 C51 . . 122.1(2) y
C53 C52 H52 . . 118.9 ?
C51 C52 H52 . . 118.9 ?
C52 C53 C54 . . 119.3(2) y
C52 C53 H53 . . 120.4 ?
C54 C53 H53 . . 120.4 ?
C55 C54 C53 . . 120.0(2) y
C55 C54 H54 . . 120 ?
C53 C54 H54 . . 120 ?
C54 C55 C50 . . 120.9(2) y
C54 C55 H55 . . 119.5 ?
C50 C55 H55 . . 119.5 ?
O6 C60 C65 . . 119.06(18) y
O6 C60 C61 . . 120.31(16) y
C65 C60 C61 . . 120.46(19) y
C62 C61 C60 . . 117.90(17) y
C62 C61 C61 . 2_656 121.77(14) y
C60 C61 C61 . 2_656 120.32(13) y
C63 C62 C61 . . 121.5(2) y
C63 C62 H62 . . 119.3 ?
C61 C62 H62 . . 119.3 ?
C62 C63 C64 . . 119.9(2) y
C62 C63 H63 . . 120 ?
C64 C63 H63 . . 120 ?
C65 C64 C63 . . 119.88(19) y
C65 C64 H64 . . 120.1 ?
C63 C64 H64 . . 120.1 ?
C64 C65 C60 . . 120.2(2) y
C64 C65 H65 . . 119.9 ?
C60 C65 H65 . . 119.9 ?
O8 B4 O8 . 2 114.5(2) y
O8 B4 O7 . . 113.41(7) y
O8 B4 O7 2 . 102.21(7) y
O8 B4 O7 . 2 102.21(7) y
O8 B4 O7 2 2 113.41(7) y
O7 B4 O7 . 2 111.5(2) y
C70 O7 B4 . . 119.93(13) y
C80 O8 B4 . . 119.16(14) y
O7 C70 C75 . . 118.96(17) y
O7 C70 C71 . . 120.32(16) y
C75 C70 C71 . . 120.57(18) y
C72 C71 C70 . . 117.90(18) y
C72 C71 C71 . 2 121.54(14) y
C70 C71 C71 . 2 120.54(13) y
C73 C72 C71 . . 121.4(2) y
C73 C72 H72 . . 119.3 ?
C71 C72 H72 . . 119.3 ?
C74 C73 C72 . . 119.9(2) y
C74 C73 H73 . . 120.1 ?
C72 C73 H73 . . 120.1 ?
C73 C74 C75 . . 119.96(19) y
C73 C74 H74 . . 120 ?
C75 C74 H74 . . 120 ?
C74 C75 C70 . . 120.2(2) y
C74 C75 H75 . . 119.9 ?
C70 C75 H75 . . 119.9 ?
O8 C80 C85 . . 118.8(2) y
O8 C80 C81 . . 120.75(18) y
C85 C80 C81 . . 120.4(2) y
C80 C81 C82 . . 118.1(2) y
C80 C81 C81 . 2 120.72(14) y
C82 C81 C81 . 2 121.13(17) y
C83 C82 C81 . . 121.2(2) y
C83 C82 H82 . . 119.4 ?
C81 C82 H82 . . 119.4 ?
C84 C83 C82 . . 120.0(2) y
C84 C83 H83 . . 120 ?
C82 C83 H83 . . 120 ?
C83 C84 C85 . . 120.1(2) y
C83 C84 H84 . . 119.9 ?
C85 C84 H84 . . 119.9 ?
C80 C85 C84 . . 120.1(2) y
C80 C85 H85 . . 120 ?
C84 C85 H85 . . 120 ?
C91 C90 C95 . . 118.4(2) y
C91 C90 C96 . . 119.8(2) y
C95 C90 C96 . . 121.8(2) y
C90 C91 C92 . . 120.9(2) y
C90 C91 H91 . . 119.6 ?
C92 C91 H91 . . 119.6 ?
C91 C92 C93 . . 120.3(3) y
C91 C92 H92 . . 119.9 ?
C93 C92 H92 . . 119.9 ?
C94 C93 C92 . . 119.5(3) y
C94 C93 H93 . . 120.2 ?
C92 C93 H93 . . 120.2 ?
C93 C94 C95 . . 119.8(3) y
C93 C94 H94 . . 120.1 ?
C95 C94 H94 . . 120.1 ?
C90 C95 C94 . . 121.0(3) y
C90 C95 H95 . . 119.5 ?
C94 C95 H95 . . 119.5 ?
N97 C96 C90 . . 110.76(15) y
N97 C96 C97 . . 109.69(17) y
C90 C96 C97 . . 113.8(2) y
N97 C96 H96 . . 107.4 ?
C90 C96 H96 . . 107.4 ?
C97 C96 H96 . . 107.4 ?
C96 N97 H97A . . 109.5 ?
C96 N97 H97B . . 109.5 ?
H97A N97 H97B . . 109.5 ?
C96 N97 H97C . . 109.5 ?
H97A N97 H97C . . 109.5 ?
H97B N97 H97C . . 109.5 ?
C96 C97 H97D . . 109.5 ?
C96 C97 H97E . . 109.5 ?
H97D C97 H97E . . 109.5 ?
C96 C97 H97F . . 109.5 ?
H97D C97 H97F . . 109.5 ?
H97E C97 H97F . . 109.5 ?
C101 C100 C105 . . 117.7(2) y
C101 C100 C106 . . 119.7(2) y
C105 C100 C106 . . 122.6(2) y
C100 C101 C102 . . 121.4(3) y
C100 C101 H101 . . 119.3 ?
C102 C101 H101 . . 119.3 ?
C103 C102 C101 . . 120.8(3) y
C103 C102 H102 . . 119.6 ?
C101 C102 H102 . . 119.6 ?
C102 C103 C104 . . 118.4(3) y
C102 C103 H103 . . 120.8 ?
C104 C103 H103 . . 120.8 ?
C103 C104 C105 . . 120.8(3) y
C103 C104 H104 . . 119.6 ?
C105 C104 H104 . . 119.6 ?
C100 C105 C104 . . 120.7(3) y
C100 C105 H105 . . 119.6 ?
C104 C105 H105 . . 119.6 ?
N107 C106 C100 . . 110.84(15) y
N107 C106 C107 . . 108.58(19) y
C100 C106 C107 . . 113.46(18) y
N107 C106 H106 . . 107.9 ?
C100 C106 H106 . . 107.9 ?
C107 C106 H106 . . 107.9 ?
C106 N107 H10A . . 109.5 ?
C106 N107 H10B . . 109.5 ?
H10A N107 H10B . . 109.5 ?
C106 N107 H10C . . 109.5 ?
H10A N107 H10C . . 109.5 ?
H10B N107 H10C . . 109.5 ?
C106 C107 H10D . . 109.5 ?
C106 C107 H10E . . 109.5 ?
H10D C107 H10E . . 109.5 ?
C106 C107 H10F . . 109.5 ?
H10D C107 H10F . . 109.5 ?
H10E C107 H10F . . 109.5 ?
C110 O110 H110 . . 109.5 ?
O110 C110 H11A . . 109.5 ?
O110 C110 H11B . . 109.5 ?
H11A C110 H11B . . 109.5 ?
O110 C110 H11C . . 109.5 ?
H11A C110 H11C . . 109.5 ?
H11B C110 H11C . . 109.5 ?
C120 O120 H120 . . 109.5 ?
O120 C120 H12A . . 109.5 ?
O120 C120 H12B . . 109.5 ?
H12A C120 H12B . . 109.5 ?
O120 C120 H12C . . 109.5 ?
H12A C120 H12C . . 109.5 ?
H12B C120 H12C . . 109.5 ?
C130 O130 H130 . . 109.5 ?
O130 C130 H13A . . 109.5 ?
O130 C130 H13B . . 109.5 ?
H13A C130 H13B . . 109.5 ?
O130 C130 H13C . . 109.5 ?
H13A C130 H13C . . 109.5 ?
H13B C130 H13C . . 109.5 ?
C140 O140 H140 . . 109.5 ?
O140 C140 H14A . . 109.5 ?
O140 C140 H14B . . 109.5 ?
H14A C140 H14B . . 109.5 ?
O140 C140 H14C . . 109.5 ?
H14A C140 H14C . . 109.5 ?
H14B C140 H14C . . 109.5 ?

loop_
_geom_bond_atom_site_label_1
_geom_bond_atom_site_label_2
_geom_bond_site_symmetry_2
_geom_bond_distance
_geom_bond_publ_flag
B1 O1 2_655 1.461(2) y
B1 O1 . 1.461(2) y
B1 O2 2_655 1.468(2) y
B1 O2 . 1.468(2) y
O1 C10 . 1.374(2) y
O2 C20 . 1.370(2) y
C10 C15 . 1.396(2) y
C10 C11 . 1.397(3) y
C11 C12 . 1.393(3) y
C11 C11 2_655 1.489(4) y
C12 C13 . 1.402(3) y
C12 H12 . 0.95 ?
C13 C14 . 1.384(3) y
C13 H13 . 0.95 ?
C14 C15 . 1.377(3) y
C14 H14 . 0.95 ?
C15 H15 . 0.95 ?
C20 C25 . 1.387(2) y
C20 C21 . 1.406(3) y
C21 C22 . 1.387(3) y
C21 C21 2_655 1.487(3) y
C22 C23 . 1.392(3) y
C22 H22 . 0.95 ?
C23 C24 . 1.388(3) y
C23 H23 . 0.95 ?
C24 C25 . 1.393(3) y
C24 H24 . 0.95 ?
C25 H25 . 0.95 ?
B2 O3 . 1.465(2) y
B2 O3 2_556 1.465(2) y
B2 O4 2_556 1.467(2) y
B2 O4 . 1.467(2) y
O3 C30 . 1.373(2) y
O4 C40 . 1.370(2) y
C30 C35 . 1.391(3) y
C30 C31 . 1.394(3) y
C31 C32 . 1.404(3) y
C31 C31 2_556 1.486(3) y
C32 C33 . 1.381(3) y
C32 H32 . 0.95 ?
C33 C34 . 1.383(3) y
C33 H33 . 0.95 ?
C34 C35 . 1.379(3) y
C34 H34 . 0.95 ?
C35 H35 . 0.95 ?
C40 C45 . 1.391(2) y
C40 C41 . 1.404(3) y
C41 C42 . 1.396(3) y
C41 C41 2_556 1.483(3) y
C42 C43 . 1.378(3) y
C42 H42 . 0.95 ?
C43 C44 . 1.388(3) y
C43 H43 . 0.95 ?
C44 C45 . 1.390(3) y
C44 H44 . 0.95 ?
C45 H45 . 0.95 ?
B3 O5 2_656 1.463(2) y
B3 O5 . 1.463(2) y
B3 O6 . 1.474(2) y
B3 O6 2_656 1.474(2) y
O5 C50 . 1.352(2) y
O6 C60 . 1.365(2) y
C50 C55 . 1.389(3) y
C50 C51 . 1.408(3) y
C51 C52 . 1.405(3) y
C51 C51 2_656 1.476(5) y
C52 C53 . 1.379(4) y
C52 H52 . 0.95 ?
C53 C54 . 1.390(4) y
C53 H53 . 0.95 ?
C54 C55 . 1.383(3) y
C54 H54 . 0.95 ?
C55 H55 . 0.95 ?
C60 C65 . 1.392(3) y
C60 C61 . 1.404(3) y
C61 C62 . 1.397(3) y
C61 C61 2_656 1.482(4) y
C62 C63 . 1.378(3) y
C62 H62 . 0.95 ?
C63 C64 . 1.387(3) y
C63 H63 . 0.95 ?
C64 C65 . 1.384(3) y
C64 H64 . 0.95 ?
C65 H65 . 0.95 ?
B4 O8 . 1.455(2) y
B4 O8 2 1.455(2) y
B4 O7 . 1.478(2) y
B4 O7 2 1.478(2) y
O7 C70 . 1.367(2) y
O8 C80 . 1.362(2) y
C70 C75 . 1.387(3) y
C70 C71 . 1.402(3) y
C71 C72 . 1.397(3) y
C71 C71 2 1.482(4) y
C72 C73 . 1.384(3) y
C72 H72 . 0.95 ?
C73 C74 . 1.380(3) y
C73 H73 . 0.95 ?
C74 C75 . 1.386(3) y
C74 H74 . 0.95 ?
C75 H75 . 0.95 ?
C80 C85 . 1.389(3) y
C80 C81 . 1.399(3) y
C81 C82 . 1.402(3) y
C81 C81 2 1.486(4) y
C82 C83 . 1.383(4) y
C82 H82 . 0.95 ?
C83 C84 . 1.371(4) y
C83 H83 . 0.95 ?
C84 C85 . 1.396(3) y
C84 H84 . 0.95 ?
C85 H85 . 0.95 ?
C90 C91 . 1.369(3) y
C90 C95 . 1.375(4) y
C90 C96 . 1.505(3) y
C91 C92 . 1.370(4) y
C91 H91 . 0.95 ?
C92 C93 . 1.376(4) y
C92 H92 . 0.95 ?
C93 C94 . 1.361(5) y
C93 H93 . 0.95 ?
C94 C95 . 1.383(5) y
C94 H94 . 0.95 ?
C95 H95 . 0.95 ?
C96 N97 . 1.502(3) y
C96 C97 . 1.505(3) y
C96 H96 . 1 ?
N97 H97a . 0.91 ?
N97 H97b . 0.91 ?
N97 H97c . 0.91 ?
C97 H97d . 0.98 ?
C97 H97e . 0.98 ?
C97 H97f . 0.98 ?
C100 C101 . 1.355(3) y
C100 C105 . 1.380(3) y
C100 C106 . 1.515(3) y
C101 C102 . 1.384(5) y
C101 H101 . 0.95 ?
C102 C103 . 1.357(5) y
C102 H102 . 0.95 ?
C103 C104 . 1.365(4) y
C103 H103 . 0.95 ?
C104 C105 . 1.380(4) y
C104 H104 . 0.95 ?
C105 H105 . 0.95 ?
C106 N107 . 1.496(3) y
C106 C107 . 1.523(3) y
C106 H106 . 1 ?
N107 H10a . 0.91 ?
N107 H10b . 0.91 ?
N107 H10c . 0.91 ?
C107 H10d . 0.98 ?
C107 H10e . 0.98 ?
C107 H10f . 0.98 ?
O110 C110 . 1.414(3) y
O110 H110 . 0.84 ?
C110 H11a . 0.98 ?
C110 H11b . 0.98 ?
C110 H11c . 0.98 ?
O120 C120 . 1.418(3) y
O120 H120 . 0.84 ?
C120 H12a . 0.98 ?
C120 H12b . 0.98 ?
C120 H12c . 0.98 ?
O130 C130 . 1.353(3) y
O130 H130 . 0.84 ?
C130 H13a . 0.98 ?
C130 H13b . 0.98 ?
C130 H13c . 0.98 ?
O140 C140 . 1.341(4) y
O140 H140 . 0.84 ?
C140 H14a . 0.98 ?
C140 H14b . 0.98 ?
C140 H14c . 0.98 ?

loop_
_geom_hbond_atom_site_label_D
_geom_hbond_atom_site_label_H
_geom_hbond_atom_site_label_A
_geom_hbond_distance_DH
_geom_hbond_distance_HA
_geom_hbond_distance_DA
_geom_hbond_angle_DHA
_geom_hbond_site_symmetry_A
N97 H97A O140 0.91 1.86 2.729(3) 158.4 .
N97 H97B O110 0.91 1.91 2.814(3) 169.8 2_666
N97 H97C O6 0.91 2.18 2.884(2) 133.4 1_565
N107 H10A O7 0.91 1.91 2.8077(19) 168 1_655
N107 H10B O120 0.91 1.96 2.844(3) 165 1_545
N107 H10C O130 0.91 1.84 2.714(2) 159.7 1_655
O110 H110 O4 0.84 1.92 2.7524(18) 170.2 .
O120 H120 O1 0.84 1.93 2.7490(18) 166.3 .
O130 H130 O3 0.84 1.87 2.704(2) 173.7 .
O140 H140 O2 0.84 1.94 2.742(2) 160.6 .

loop_
_geom_torsion_atom_site_label_1
_geom_torsion_atom_site_label_2
_geom_torsion_atom_site_label_3
_geom_torsion_atom_site_label_4
_geom_torsion_site_symmetry_1
_geom_torsion_site_symmetry_4
_geom_torsion
_geom_torsion_publ_flag
O1 B1 O1 C10 2_655 . -42.70(12) y
O2 B1 O1 C10 2_655 . 73.9(2) y
O2 B1 O1 C10 . . -165.42(14) y
O1 B1 O2 C20 2_655 . 71.8(2) y
O1 B1 O2 C20 . . -165.86(14) y
O2 B1 O2 C20 2_655 . -43.86(11) y
B1 O1 C10 C15 . . -117.76(17) y
B1 O1 C10 C11 . . 67.5(2) y
O1 C10 C11 C12 . . 177.12(16) y
C15 C10 C11 C12 . . 2.5(3) y
O1 C10 C11 C11 . 2_655 -1.5(3) y
C15 C10 C11 C11 . 2_655 -176.16(18) y
C10 C11 C12 C13 . . -1.6(3) y
C11 C11 C12 C13 2_655 . 177.0(2) y
C11 C12 C13 C14 . . -0.1(3) y
C12 C13 C14 C15 . . 0.9(3) y
C13 C14 C15 C10 . . -0.1(3) y
O1 C10 C15 C14 . . -176.35(16) y
C11 C10 C15 C14 . . -1.7(3) y
B1 O2 C20 C25 . . -114.02(17) y
B1 O2 C20 C21 . . 69.6(2) y
O2 C20 C21 C22 . . 177.55(15) y
C25 C20 C21 C22 . . 1.2(3) y
O2 C20 C21 C21 . 2_655 -1.3(3) y
C25 C20 C21 C21 . 2_655 -177.61(18) y
C20 C21 C22 C23 . . -1.2(3) y
C21 C21 C22 C23 2_655 . 177.7(2) y
C21 C22 C23 C24 . . 0.5(3) y
C22 C23 C24 C25 . . 0.1(3) y
O2 C20 C25 C24 . . -176.98(17) y
C21 C20 C25 C24 . . -0.6(3) y
C23 C24 C25 C20 . . -0.1(3) y
O3 B2 O3 C30 2_556 . 43.59(12) y
O4 B2 O3 C30 2_556 . 165.62(15) y
O4 B2 O3 C30 . . -72.6(2) y
O3 B2 O4 C40 . . -73.7(2) y
O3 B2 O4 C40 2_556 . 164.74(14) y
O4 B2 O4 C40 2_556 . 42.63(11) y
B2 O3 C30 C35 . . 114.30(17) y
B2 O3 C30 C31 . . -68.9(2) y
O3 C30 C31 C32 . . -177.98(15) y
C35 C30 C31 C32 . . -1.2(3) y
O3 C30 C31 C31 . 2_556 0.6(3) y
C35 C30 C31 C31 . 2_556 177.31(18) y
C30 C31 C32 C33 . . 0.6(3) y
C31 C31 C32 C33 2_556 . -177.9(2) y
C31 C32 C33 C34 . . 0.2(3) y
C32 C33 C34 C35 . . -0.4(3) y
C33 C34 C35 C30 . . -0.3(3) y
O3 C30 C35 C34 . . 177.84(17) y
C31 C30 C35 C34 . . 1.1(3) y
B2 O4 C40 C45 . . 119.30(17) y
B2 O4 C40 C41 . . -67.0(2) y
O4 C40 C41 C42 . . -177.01(15) y
C45 C40 C41 C42 . . -3.4(3) y
O4 C40 C41 C41 . 2_556 0.6(3) y
C45 C40 C41 C41 . 2_556 174.24(18) y
C40 C41 C42 C43 . . 2.6(3) y
C41 C41 C42 C43 2_556 . -175.0(2) y
C41 C42 C43 C44 . . 0.1(3) y
C42 C43 C44 C45 . . -2.1(3) y
C43 C44 C45 C40 . . 1.3(3) y
O4 C40 C45 C44 . . 175.21(16) y
C41 C40 C45 C44 . . 1.5(3) y
O5 B3 O5 C50 2_656 . 41.79(14) y
O6 B3 O5 C50 . . -74.4(2) y
O6 B3 O5 C50 2_656 . 164.49(16) y
O5 B3 O6 C60 2_656 . 165.04(15) y
O5 B3 O6 C60 . . -72.0(2) y
O6 B3 O6 C60 2_656 . 43.12(12) y
B3 O5 C50 C55 . . 119.89(19) y
B3 O5 C50 C51 . . -65.2(2) y
O5 C50 C51 C52 . . -178.30(16) y
C55 C50 C51 C52 . . -3.5(3) y
O5 C50 C51 C51 . 2_656 0.9(3) y
C55 C50 C51 C51 . 2_656 175.7(2) y
C50 C51 C52 C53 . . 1.9(3) y
C51 C51 C52 C53 2_656 . -177.2(2) y
C51 C52 C53 C54 . . 0.6(3) y
C52 C53 C54 C55 . . -1.6(3) y
C53 C54 C55 C50 . . 0.0(3) y
O5 C50 C55 C54 . . 177.50(19) y
C51 C50 C55 C54 . . 2.6(3) y
B3 O6 C60 C65 . . 116.83(18) y
B3 O6 C60 C61 . . -67.9(2) y
O6 C60 C61 C62 . . -178.29(16) y
C65 C60 C61 C62 . . -3.1(3) y
O6 C60 C61 C61 . 2_656 0.4(3) y
C65 C60 C61 C61 . 2_656 175.63(19) y
C60 C61 C62 C63 . . 1.4(3) y
C61 C61 C62 C63 2_656 . -177.3(2) y
C61 C62 C63 C64 . . 1.3(3) y
C62 C63 C64 C65 . . -2.4(3) y
C63 C64 C65 C60 . . 0.7(3) y
O6 C60 C65 C64 . . 177.35(18) y
C61 C60 C65 C64 . . 2.1(3) y
O8 B4 O7 C70 . . 71.7(2) y
O8 B4 O7 C70 2 . -164.42(15) y
O7 B4 O7 C70 2 . -42.96(12) y
O8 B4 O8 C80 2 . -41.95(13) y
O7 B4 O8 C80 . . 74.9(2) y
O7 B4 O8 C80 2 . -165.02(16) y
B4 O7 C70 C75 . . -117.02(19) y
B4 O7 C70 C71 . . 67.3(2) y
O7 C70 C71 C72 . . 178.36(16) y
C75 C70 C71 C72 . . 2.8(3) y
O7 C70 C71 C71 . 2 0.1(3) y
C75 C70 C71 C71 . 2 -175.44(19) y
C70 C71 C72 C73 . . -1.3(3) y
C71 C71 C72 C73 2 . 176.9(2) y
C71 C72 C73 C74 . . -0.9(3) y
C72 C73 C74 C75 . . 1.8(3) y
C73 C74 C75 C70 . . -0.4(3) y
O7 C70 C75 C74 . . -177.60(18) y
C71 C70 C75 C74 . . -2.0(3) y
B4 O8 C80 C85 . . -118.32(19) y
B4 O8 C80 C81 . . 65.7(2) y
O8 C80 C81 C82 . . 178.76(17) y
C85 C80 C81 C82 . . 2.9(3) y
O8 C80 C81 C81 . 2 -0.6(3) y
C85 C80 C81 C81 . 2 -176.4(2) y
C80 C81 C82 C83 . . -1.1(3) y
C81 C81 C82 C83 2 . 178.2(2) y
C81 C82 C83 C84 . . -1.4(3) y
C82 C83 C84 C85 . . 2.0(3) y
O8 C80 C85 C84 . . -178.23(18) y
C81 C80 C85 C84 . . -2.3(3) y
C83 C84 C85 C80 . . -0.2(3) y
C95 C90 C91 C92 . . -1.5(4) y
C96 C90 C91 C92 . . 179.2(2) y
C90 C91 C92 C93 . . -2.4(5) y
C91 C92 C93 C94 . . 4.2(5) y
C92 C93 C94 C95 . . -2.2(5) y
C91 C90 C95 C94 . . 3.5(5) y
C96 C90 C95 C94 . . -177.2(3) y
C93 C94 C95 C90 . . -1.7(5) y
C91 C90 C96 N97 . . 104.9(2) y
C95 C90 C96 N97 . . -74.5(3) y
C91 C90 C96 C97 . . -131.0(2) y
C95 C90 C96 C97 . . 49.7(3) y
C105 C100 C101 C102 . . -2.4(4) y
C106 C100 C101 C102 . . 177.9(3) y
C100 C101 C102 C103 . . 0.1(6) y
C101 C102 C103 C104 . . 2.6(5) y
C102 C103 C104 C105 . . -3.0(5) y
C101 C100 C105 C104 . . 1.9(4) y
C106 C100 C105 C104 . . -178.3(3) y
C103 C104 C105 C100 . . 0.8(5) y
C101 C100 C106 N107 . . 118.6(2) y
C105 C100 C106 N107 . . -61.1(3) y
C101 C100 C106 C107 . . -118.9(3) y
C105 C100 C106 C107 . . 61.4(3) y
